data_2215757
loop_
_publ_author_name
'Xuemei Chen'
'Wensheng Xiao'
'Ping Jiao'

_publ_section_title
;
 1,4-Bis(5,5-dimethyl-2-oxo-4-phenyl-1,3,2-dioxaphosphorinan-2-yl)piperazine
;
_journal_coeditor_code BG2110
_journal_issue 11
_journal_name_full 'Acta Crystallographica Section E'
_journal_page_first o4271
_journal_page_last o4271
_journal_paper_doi 10.1107/S1600536807048349
_journal_volume 63
_journal_year 2007
_chemical_formula_iupac 'C26 H36 N2 O6 P2'
_chemical_formula_moiety 'C26 H36 N2 O6 P2'
_chemical_formula_sum 'C26 H36 N2 O6 P2'
_chemical_formula_weight 534.51
_chemical_name_systematic
;
1,4-Bis(5,5-dimethyl-2-oxo-4-phenyl-1,3,2-dioxaphosphorinan-2-yl)piperazine
;
_space_group_IT_number 2
_symmetry_cell_setting triclinic
_symmetry_space_group_name_Hall '-P 1'
_symmetry_space_group_name_H-M 'P -1'
_atom_sites_solution_hydrogens geom
_atom_sites_solution_primary direct
_atom_sites_solution_secondary difmap
_audit_creation_method SHELXL-97
_cell_angle_alpha 65.680(2)
_cell_angle_beta 86.755(2)
_cell_angle_gamma 72.641(2)
_cell_formula_units_Z 1
_cell_length_a 6.4436(7)
_cell_length_b 10.4563(11)
_cell_length_c 11.5762(13)
_cell_measurement_reflns_used 1049
_cell_measurement_temperature 295(2)
_cell_measurement_theta_max 19.96
_cell_measurement_theta_min 2.28
_cell_volume 676.40(13)
_computing_cell_refinement 'SAINT (Bruker, 1999)'
_computing_data_collection 'SMART (Bruker, 1997)'
_computing_data_reduction 'SAINT (Bruker, 1999)'
_computing_molecular_graphics 'SHELXTL (Bruker, 2001)'
_computing_publication_material 'SHELXTL (Bruker, 2001)'
_computing_structure_refinement 'SHELXL97 (Sheldrick, 1997)'
_computing_structure_solution 'SHELXS97 (Sheldrick, 1997)'
_diffrn_ambient_temperature 295(2)
_diffrn_measured_fraction_theta_full 0.989
_diffrn_measured_fraction_theta_max 0.989
_diffrn_measurement_device_type 'Bruker SMART CCD area-detector'
_diffrn_measurement_method '\f and \w'
_diffrn_radiation_monochromator graphite
_diffrn_radiation_source 'fine-focus sealed tube'
_diffrn_radiation_type MoK\a
_diffrn_radiation_wavelength 0.71073
_diffrn_reflns_av_R_equivalents 0.0469
_diffrn_reflns_av_sigmaI/netI 0.0630
_diffrn_reflns_limit_h_max 7
_diffrn_reflns_limit_h_min -7
_diffrn_reflns_limit_k_max 12
_diffrn_reflns_limit_k_min -12
_diffrn_reflns_limit_l_max 14
_diffrn_reflns_limit_l_min -14
_diffrn_reflns_number 7086
_diffrn_reflns_theta_full 26.00
_diffrn_reflns_theta_max 26.00
_diffrn_reflns_theta_min 1.94
_exptl_absorpt_coefficient_mu 0.203
_exptl_absorpt_correction_T_max 0.9799
_exptl_absorpt_correction_T_min 0.9505
_exptl_absorpt_correction_type multi-scan
_exptl_absorpt_process_details '(SADABS; Sheldrick, 1997)'
_exptl_crystal_colour colorless
_exptl_crystal_density_diffrn 1.312
_exptl_crystal_density_method 'not measured'
_exptl_crystal_description plate
_exptl_crystal_F_000 284
_exptl_crystal_size_max 0.20
_exptl_crystal_size_mid 0.20
_exptl_crystal_size_min 0.10
_refine_diff_density_max 0.304
_refine_diff_density_min -0.231
_refine_ls_extinction_method none
_refine_ls_goodness_of_fit_ref 1.059
_refine_ls_hydrogen_treatment constr
_refine_ls_matrix_type full
_refine_ls_number_parameters 165
_refine_ls_number_reflns 2616
_refine_ls_number_restraints 0
_refine_ls_restrained_S_all 1.059
_refine_ls_R_factor_all 0.0992
_refine_ls_R_factor_gt 0.0623
_refine_ls_shift/su_max 0.000
_refine_ls_shift/su_mean 0.000
_refine_ls_structure_factor_coef Fsqd
_refine_ls_weighting_details 'calc w=1/[\s^2^(Fo^2^)+(0.0717P)^2^] where P=(Fo^2^+2Fc^2^)/3'
_refine_ls_weighting_scheme calc
_refine_ls_wR_factor_gt 0.1357
_refine_ls_wR_factor_ref 0.1507
_reflns_number_gt 1754
_reflns_number_total 2616
_reflns_threshold_expression I>2\s(I)
_cod_data_source_file bg2110.cif
_cod_data_source_block I
_cod_depositor_comments
;
The following automatic conversions were performed:
'_symmetry_cell_setting' value 'Triclinic' changed to 'triclinic'
according to '/home/saulius/struct/CIF-dictionaries/cif_core.dic'
dictionary named 'cif_core.dic' version 2.4.1 from 2010-06-29.

Automatic conversion script
Id: cif_fix_enum 1527 2010-12-29 10:47:43Z saulius 

The following automatic conversions were performed:

'_symmetry_cell_setting' value 'Triclinic' changed to 'triclinic'
according to /home/saulius/struct/CIF-dictionaries/cif_core.dic
dictionary named 'cif_core.dic' version 2.4.1 from 2010-06-29.

Automatic conversion script
Id: cif_fix_values 1715 2011-07-08 13:25:40Z adriana 
;
_cod_original_cell_volume 676.40(18)
_cod_database_code 2215757
_cod_database_fobs_code 2215757

loop_
_symmetry_equiv_pos_as_xyz
'x, y, z'
'-x, -y, -z'

loop_
_atom_site_type_symbol
_atom_site_label
_atom_site_fract_x
_atom_site_fract_y
_atom_site_fract_z
_atom_site_U_iso_or_equiv
_atom_site_adp_type
_atom_site_calc_flag
_atom_site_refinement_flags
_atom_site_occupancy
C C1 0.8132(4) 0.8979(3) 0.2863(3) 0.0363(7) Uani d . 1
C C2 0.7646(5) 0.9464(4) 0.3830(3) 0.0539(9) Uani d . 1
H H2 0.8259 0.8852 0.4654 0.065 Uiso calc R 1
C C3 0.6243(6) 1.0863(4) 0.3556(4) 0.0690(11) Uani d . 1
H H3 0.5952 1.1192 0.4200 0.083 Uiso calc R 1
C C4 0.5276(6) 1.1771(4) 0.2359(4) 0.0685(11) Uani d . 1
H H4 0.4326 1.2703 0.2192 0.082 Uiso calc R 1
C C5 0.5726(5) 1.1291(3) 0.1405(3) 0.0578(9) Uani d . 1
H H5 0.5079 1.1899 0.0588 0.069 Uiso calc R 1
C C6 0.7137(5) 0.9904(3) 0.1661(3) 0.0441(8) Uani d . 1
H H6 0.7423 0.9586 0.1011 0.053 Uiso calc R 1
C C7 0.9697(4) 0.7486(3) 0.3152(2) 0.0353(7) Uani d . 1
H H7 0.9530 0.6826 0.4022 0.042 Uiso calc R 1
C C8 1.2127(5) 0.7404(3) 0.3031(3) 0.0403(7) Uani d . 1
C C9 1.2908(5) 0.7813(4) 0.4025(3) 0.0565(9) Uani d . 1
H H9A 1.4460 0.7625 0.4026 0.085 Uiso calc R 1
H H9B 1.2541 0.7231 0.4851 0.085 Uiso calc R 1
H H9C 1.2211 0.8838 0.3819 0.085 Uiso calc R 1
C C10 1.2518(5) 0.8427(4) 0.1706(3) 0.0517(9) Uani d . 1
H H10A 1.1765 0.9430 0.1558 0.078 Uiso calc R 1
H H10B 1.1983 0.8196 0.1082 0.078 Uiso calc R 1
H H10C 1.4052 0.8301 0.1644 0.078 Uiso calc R 1
C C11 1.3430(5) 0.5815(4) 0.3337(3) 0.0519(9) Uani d . 1
H H11A 1.4967 0.5736 0.3281 0.062 Uiso calc R 1
H H11B 1.3227 0.5200 0.4203 0.062 Uiso calc R 1
C C12 0.8516(5) 0.4487(3) 0.0935(3) 0.0468(8) Uani d . 1
H H12A 0.7105 0.5178 0.0542 0.056 Uiso calc R 1
H H12B 0.8300 0.3779 0.1758 0.056 Uiso calc R 1
C C13 1.0454(5) 0.6299(3) -0.0110(3) 0.0474(8) Uani d . 1
H H13A 1.1448 0.6754 0.0054 0.057 Uiso calc R 1
H H13B 0.9129 0.7072 -0.0553 0.057 Uiso calc R 1
N N1 0.9939(4) 0.5274(3) 0.1097(2) 0.0446(7) Uani d . 1
O O6 1.2784(3) 0.5277(2) 0.2478(2) 0.0523(6) Uani d . 1
O O7 0.9065(3) 0.69522(19) 0.22708(16) 0.0366(5) Uani d . 1
O O8 0.9706(4) 0.4198(2) 0.35255(19) 0.0615(7) Uani d . 1
P P1 1.03157(13) 0.53246(8) 0.24428(7) 0.0406(3) Uani d . 1

loop_
_atom_site_aniso_label
_atom_site_aniso_U_11
_atom_site_aniso_U_22
_atom_site_aniso_U_33
_atom_site_aniso_U_12
_atom_site_aniso_U_13
_atom_site_aniso_U_23
C1 0.0407(17) 0.0387(18) 0.0388(17) -0.0189(14) 0.0090(13) -0.0210(14)
C2 0.064(2) 0.069(2) 0.0484(19) -0.0254(19) 0.0118(16) -0.0397(19)
C3 0.081(3) 0.073(3) 0.083(3) -0.026(2) 0.026(2) -0.062(2)
C4 0.068(3) 0.047(2) 0.094(3) -0.0086(19) 0.016(2) -0.040(2)
C5 0.061(2) 0.042(2) 0.060(2) -0.0040(17) 0.0071(17) -0.0196(18)
C6 0.0518(19) 0.0436(19) 0.0415(18) -0.0151(16) 0.0099(14) -0.0225(16)
C7 0.0467(17) 0.0381(17) 0.0278(15) -0.0185(14) 0.0027(12) -0.0162(13)
C8 0.0425(17) 0.048(2) 0.0389(17) -0.0194(15) 0.0017(13) -0.0224(15)
C9 0.061(2) 0.075(2) 0.0468(19) -0.0311(19) -0.0022(16) -0.0301(19)
C10 0.054(2) 0.068(2) 0.0471(19) -0.0331(18) 0.0125(15) -0.0274(18)
C11 0.0426(19) 0.061(2) 0.052(2) -0.0089(17) -0.0087(15) -0.0269(18)
C12 0.057(2) 0.049(2) 0.0458(18) -0.0274(17) 0.0095(15) -0.0241(16)
C13 0.067(2) 0.0448(19) 0.0462(18) -0.0309(17) 0.0106(16) -0.0255(16)
N1 0.0675(18) 0.0442(16) 0.0407(14) -0.0323(14) 0.0144(12) -0.0259(13)
O6 0.0456(13) 0.0540(14) 0.0625(14) -0.0031(11) -0.0054(10) -0.0362(12)
O7 0.0406(11) 0.0384(12) 0.0393(11) -0.0137(9) 0.0003(9) -0.0226(10)
O8 0.105(2) 0.0458(14) 0.0401(13) -0.0361(13) 0.0091(12) -0.0151(11)
P1 0.0545(5) 0.0346(5) 0.0364(5) -0.0135(4) 0.0018(4) -0.0181(4)

loop_
_atom_type_symbol
_atom_type_description
_atom_type_scat_dispersion_real
_atom_type_scat_dispersion_imag
_atom_type_scat_source
C C 0.0033 0.0016 'International Tables Vol C Tables 4.2.6.8 and 6.1.1.4'
H H 0.0000 0.0000 'International Tables Vol C Tables 4.2.6.8 and 6.1.1.4'
N N 0.0061 0.0033 'International Tables Vol C Tables 4.2.6.8 and 6.1.1.4'
O O 0.0106 0.0060 'International Tables Vol C Tables 4.2.6.8 and 6.1.1.4'
P P 0.1023 0.0942 'International Tables Vol C Tables 4.2.6.8 and 6.1.1.4'

loop_
_geom_angle_atom_site_label_1
_geom_angle_atom_site_label_2
_geom_angle_atom_site_label_3
_geom_angle_site_symmetry_1
_geom_angle_site_symmetry_3
_geom_angle
C6 C1 C2 . . 118.4(3)
C6 C1 C7 . . 122.1(2)
C2 C1 C7 . . 119.5(3)
C3 C2 C1 . . 119.6(3)
C3 C2 H2 . . 120.2
C1 C2 H2 . . 120.2
C4 C3 C2 . . 121.3(3)
C4 C3 H3 . . 119.3
C2 C3 H3 . . 119.3
C3 C4 C5 . . 119.3(3)
C3 C4 H4 . . 120.3
C5 C4 H4 . . 120.3
C4 C5 C6 . . 120.0(3)
C4 C5 H5 . . 120.0
C6 C5 H5 . . 120.0
C1 C6 C5 . . 121.3(3)
C1 C6 H6 . . 119.3
C5 C6 H6 . . 119.3
O7 C7 C1 . . 107.3(2)
O7 C7 C8 . . 108.33(19)
C1 C7 C8 . . 116.0(2)
O7 C7 H7 . . 108.3
C1 C7 H7 . . 108.3
C8 C7 H7 . . 108.3
C11 C8 C10 . . 111.0(2)
C11 C8 C9 . . 107.0(2)
C10 C8 C9 . . 109.4(2)
C11 C8 C7 . . 107.8(2)
C10 C8 C7 . . 111.6(2)
C9 C8 C7 . . 109.9(2)
C8 C9 H9A . . 109.5
C8 C9 H9B . . 109.5
H9A C9 H9B . . 109.5
C8 C9 H9C . . 109.5
H9A C9 H9C . . 109.5
H9B C9 H9C . . 109.5
C8 C10 H10A . . 109.5
C8 C10 H10B . . 109.5
H10A C10 H10B . . 109.5
C8 C10 H10C . . 109.5
H10A C10 H10C . . 109.5
H10B C10 H10C . . 109.5
O6 C11 C8 . . 112.3(2)
O6 C11 H11A . . 109.1
C8 C11 H11A . . 109.1
O6 C11 H11B . . 109.1
C8 C11 H11B . . 109.1
H11A C11 H11B . . 107.9
N1 C12 C13 . 2_765 109.5(2)
N1 C12 H12A . . 109.8
C13 C12 H12A 2_765 . 109.8
N1 C12 H12B . . 109.8
C13 C12 H12B 2_765 . 109.8
H12A C12 H12B . . 108.2
N1 C13 C12 . 2_765 110.8(2)
N1 C13 H13A . . 109.5
C12 C13 H13A 2_765 . 109.5
N1 C13 H13B . . 109.5
C12 C13 H13B 2_765 . 109.5
H13A C13 H13B . . 108.1
C13 N1 C12 . . 113.1(2)
C13 N1 P1 . . 123.04(18)
C12 N1 P1 . . 121.8(2)
C11 O6 P1 . . 116.17(17)
C7 O7 P1 . . 118.41(16)
O8 P1 O6 . . 115.83(13)
O8 P1 O7 . . 113.86(12)
O6 P1 O7 . . 102.54(10)
O8 P1 N1 . . 114.05(12)
O6 P1 N1 . . 103.11(12)
O7 P1 N1 . . 106.11(11)

loop_
_geom_bond_atom_site_label_1
_geom_bond_atom_site_label_2
_geom_bond_site_symmetry_2
_geom_bond_distance
_geom_bond_publ_flag
P1 N1 . 1.615(2) yes
P1 O6 . 1.578(2) yes
P1 O7 . 1.583(2) yes
P1 O8 . 1.455(2) yes
C1 C6 . 1.380(4) ?
C1 C2 . 1.392(3) ?
C1 C7 . 1.495(4) ?
C2 C3 . 1.386(4) ?
C2 H2 . 0.9300 ?
C3 C4 . 1.368(5) ?
C3 H3 . 0.9300 ?
C4 C5 . 1.374(4) ?
C4 H4 . 0.9300 ?
C5 C6 . 1.381(4) ?
C5 H5 . 0.9300 ?
C6 H6 . 0.9300 ?
C7 O7 . 1.473(3) ?
C7 C8 . 1.544(4) ?
C7 H7 . 0.9800 ?
C8 C11 . 1.519(4) ?
C8 C10 . 1.525(4) ?
C8 C9 . 1.536(4) ?
C9 H9A . 0.9600 ?
C9 H9B . 0.9600 ?
C9 H9C . 0.9600 ?
C10 H10A . 0.9600 ?
C10 H10B . 0.9600 ?
C10 H10C . 0.9600 ?
C11 O6 . 1.458(3) ?
C11 H11A . 0.9700 ?
C11 H11B . 0.9700 ?
C12 N1 . 1.466(4) y
C12 C13 2_765 1.509(4) y
C12 H12A . 0.9700 ?
C12 H12B . 0.9700 ?
C13 N1 . 1.462(4) y
C13 C12 2_765 1.509(4) ?
C13 H13A . 0.9700 ?
C13 H13B . 0.9700 ?

loop_
_geom_hbond_atom_site_label_D
_geom_hbond_atom_site_label_H
_geom_hbond_atom_site_label_A
_geom_hbond_site_symmetry_A
_geom_hbond_distance_DH
_geom_hbond_distance_HA
_geom_hbond_distance_DA
_geom_hbond_angle_DHA
_geom_hbond_publ_flag
C12 H12B O8 . 0.97 2.53 3.008(4) 111 ?
C9 H9B O8 2_766 0.96 2.56 3.459(4) 157 yes

loop_
_geom_torsion_atom_site_label_1
_geom_torsion_atom_site_label_2
_geom_torsion_atom_site_label_3
_geom_torsion_atom_site_label_4
_geom_torsion_site_symmetry_1
_geom_torsion
C6 C1 C2 C3 . -1.9(5)
C7 C1 C2 C3 . 178.2(3)
C1 C2 C3 C4 . 1.7(5)
C2 C3 C4 C5 . -0.7(6)
C3 C4 C5 C6 . 0.1(5)
C2 C1 C6 C5 . 1.3(5)
C7 C1 C6 C5 . -178.8(3)
C4 C5 C6 C1 . -0.4(5)
C6 C1 C7 O7 . -29.3(3)
C2 C1 C7 O7 . 150.5(2)
C6 C1 C7 C8 . 91.9(3)
C2 C1 C7 C8 . -88.3(3)
O7 C7 C8 C11 . -58.3(3)
C1 C7 C8 C11 . -179.0(2)
O7 C7 C8 C10 . 63.8(3)
C1 C7 C8 C10 . -56.9(3)
O7 C7 C8 C9 . -174.7(2)
C1 C7 C8 C9 . 64.7(3)
C10 C8 C11 O6 . -62.6(3)
C9 C8 C11 O6 . 178.1(2)
C7 C8 C11 O6 . 59.9(3)
C12 C13 N1 C12 2_765 -56.6(4)
C12 C13 N1 P1 2_765 139.4(2)
C13 C12 N1 C13 2_765 55.9(4)
C13 C12 N1 P1 2_765 -139.9(2)
C8 C11 O6 P1 . -58.8(3)
C1 C7 O7 P1 . -174.51(16)
C8 C7 O7 P1 . 59.6(3)
C11 O6 P1 O8 . -75.5(2)
C11 O6 P1 O7 . 49.2(2)
C11 O6 P1 N1 . 159.3(2)
C7 O7 P1 O8 . 74.4(2)
C7 O7 P1 O6 . -51.54(19)
C7 O7 P1 N1 . -159.37(17)
C13 N1 P1 O8 . -179.7(2)
C12 N1 P1 O8 . 17.8(3)
C13 N1 P1 O6 . -53.2(3)
C12 N1 P1 O6 . 144.2(2)
C13 N1 P1 O7 . 54.2(3)
C12 N1 P1 O7 . -108.4(2)
